data_4335574
loop_
_publ_author_name
'Veronica Bonuccelli'
'Tiziana Funaioli'
'Piero Leoni'
'Fabio Marchetti'
'Lorella Marchetti'

_publ_section_title
;
 Synthesis and Spectroscopic and Spectroelectrochemical Characterization
 of a New Family of 44e-Tris-Phosphido-Bridged Palladium Triangles
;
_journal_name_full 'Inorganic Chemistry'
_journal_page_first 8759
_journal_page_last 8769
_journal_paper_doi 10.1021/ic4009448
_journal_volume 52
_journal_year 2013
_chemical_formula_sum 'C26 H52 Br O2 P3 Pd3'
_chemical_formula_weight 888.70
_chemical_name_systematic
;
 ?
;
_space_group_IT_number 62
_symmetry_cell_setting orthorhombic
_symmetry_space_group_name_Hall '-P 2ac 2n'
_symmetry_space_group_name_H-M 'P n m a'
_atom_sites_solution_hydrogens geom
_atom_sites_solution_primary direct
_atom_sites_solution_secondary difmap
_audit_creation_method SHELXL-97
_cell_angle_alpha 90.00
_cell_angle_beta 90.00
_cell_angle_gamma 90.00
_cell_formula_units_Z 4
_cell_length_a 18.084(2)
_cell_length_b 17.808(2)
_cell_length_c 11.8374(14)
_cell_measurement_temperature 293(2)
_cell_volume 3812.1(8)
_computing_structure_refinement 'SHELXL-97 (Sheldrick, 2008)'
_diffrn_ambient_temperature 293(2)
_diffrn_measured_fraction_theta_full 1.000
_diffrn_measured_fraction_theta_max 1.000
_diffrn_radiation_monochromator graphite
_diffrn_radiation_source 'fine-focus sealed tube'
_diffrn_radiation_type MoK\a
_diffrn_radiation_wavelength 0.71073
_diffrn_reflns_av_R_equivalents 0.0458
_diffrn_reflns_av_sigmaI/netI 0.1012
_diffrn_reflns_limit_h_max 1
_diffrn_reflns_limit_h_min -22
_diffrn_reflns_limit_k_max 1
_diffrn_reflns_limit_k_min -22
_diffrn_reflns_limit_l_max 14
_diffrn_reflns_limit_l_min -1
_diffrn_reflns_number 5080
_diffrn_reflns_theta_full 26.50
_diffrn_reflns_theta_max 26.50
_diffrn_reflns_theta_min 2.06
_exptl_absorpt_coefficient_mu 2.592
_exptl_crystal_density_diffrn 1.548
_exptl_crystal_F_000 1768
_refine_diff_density_max 0.712
_refine_diff_density_min -0.564
_refine_diff_density_rms 0.128
_refine_ls_extinction_coef 0.00042(6)
_refine_ls_extinction_expression Fc^*^=kFc[1+0.001xFc^2^\l^3^/sin(2\q)]^-1/4^
_refine_ls_extinction_method SHELXL
_refine_ls_goodness_of_fit_ref 0.986
_refine_ls_hydrogen_treatment mixed
_refine_ls_matrix_type full
_refine_ls_number_parameters 179
_refine_ls_number_reflns 4090
_refine_ls_number_restraints 0
_refine_ls_restrained_S_all 0.986
_refine_ls_R_factor_all 0.1273
_refine_ls_R_factor_gt 0.0560
_refine_ls_shift/su_max 0.636
_refine_ls_shift/su_mean 0.009
_refine_ls_structure_factor_coef Fsqd
_refine_ls_weighting_details 'calc w=1/[\s^2^(Fo^2^)+(0.0371P)^2^+0.0000P] where P=(Fo^2^+2Fc^2^)/3'
_refine_ls_weighting_scheme calc
_refine_ls_wR_factor_gt 0.0966
_refine_ls_wR_factor_ref 0.1191
_reflns_number_gt 2282
_reflns_number_total 4090
_reflns_threshold_expression >2\s(I)
_cod_data_source_file ic4009448_si_001.cif
_cod_data_source_block trip
_cod_database_code 4335574

loop_
_symmetry_equiv_pos_as_xyz
'x, y, z'
'-x+1/2, -y, z+1/2'
'-x, y+1/2, -z'
'x+1/2, -y+1/2, -z+1/2'
'-x, -y, -z'
'x-1/2, y, -z-1/2'
'x, -y-1/2, z'
'-x-1/2, y-1/2, z-1/2'

loop_
_atom_site_label
_atom_site_type_symbol
_atom_site_fract_x
_atom_site_fract_y
_atom_site_fract_z
_atom_site_U_iso_or_equiv
_atom_site_adp_type
_atom_site_occupancy
_atom_site_symmetry_multiplicity
_atom_site_calc_flag
_atom_site_refinement_flags
C1S C 0.27(2) 0.2500 0.54(2) 1.6(3) Uiso 1 2 d S
C3S C 0.140(17) 0.2500 1.13(3) 2.0(3) Uiso 1 2 d S
C2S C 0.06(2) 0.2500 0.49(3) 2.0(4) Uiso 1 2 d S
Pd1 Pd 0.39913(4) 0.16588(3) 0.91722(5) 0.04212(18) Uani 1 1 d .
Pd2 Pd 0.34064(5) 0.2500 0.72231(7) 0.0410(2) Uani 1 2 d S
Br Br 0.29197(9) 0.2500 0.52823(11) 0.0669(4) Uani 1 2 d S
C1 C 0.4162(5) 0.0742(6) 0.9905(7) 0.053(2) Uani 1 1 d .
O1 O 0.4246(5) 0.0200(4) 1.0371(7) 0.087(3) Uani 1 1 d .
P1 P 0.44490(19) 0.2500 1.0488(2) 0.0436(7) Uani 1 2 d S
C1P C 0.5485(8) 0.2500 1.0520(11) 0.056(3) Uani 1 2 d S
C2P C 0.5715(9) 0.2500 0.9267(18) 0.116(8) Uani 1 2 d S
H2PA H 0.6222 0.2500 0.9207 0.174 Uiso 1 2 d S
H2PB H 0.5546 0.2087 0.8911 0.174 Uiso 0.50 1 d P
C3P C 0.5797(6) 0.1796(7) 1.1055(13) 0.113(5) Uani 1 1 d .
H3P1 H 0.5661 0.1781 1.1839 0.170 Uiso 1 1 calc R
H3P2 H 0.6326 0.1798 1.0989 0.170 Uiso 1 1 calc R
H3P3 H 0.5600 0.1363 1.0678 0.170 Uiso 1 1 calc R
C4P C 0.3992(9) 0.2500 1.1905(10) 0.065(4) Uani 1 2 d S
C5P C 0.3161(11) 0.2500 1.1695(16) 0.125(9) Uani 1 2 d S
H5PA H 0.2901 0.2500 1.2380 0.187 Uiso 1 2 d S
H5PB H 0.3005 0.2087 1.1317 0.187 Uiso 0.50 1 d P
C6P C 0.4173(9) 0.1807(7) 1.2600(9) 0.119(5) Uani 1 1 d .
H6P1 H 0.4095 0.1365 1.2150 0.178 Uiso 1 1 calc R
H6P2 H 0.3858 0.1789 1.3252 0.178 Uiso 1 1 calc R
H6P3 H 0.4680 0.1827 1.2838 0.178 Uiso 1 1 calc R
P2 P 0.34836(14) 0.12400(12) 0.75083(17) 0.0445(5) Uani 1 1 d .
C7P C 0.4162(6) 0.0720(5) 0.6593(8) 0.061(3) Uani 1 1 d .
C8P C 0.4772(7) 0.1280(8) 0.6324(12) 0.105(5) Uani 1 1 d .
H8P1 H 0.4994 0.1450 0.7014 0.157 Uiso 1 1 calc R
H8P2 H 0.4566 0.1701 0.5927 0.157 Uiso 1 1 calc R
H8P3 H 0.5140 0.1042 0.5862 0.157 Uiso 1 1 calc R
C9P C 0.4473(10) 0.0021(7) 0.7168(11) 0.122(6) Uani 1 1 d .
H9P1 H 0.4706 0.0162 0.7865 0.182 Uiso 1 1 calc R
H9P2 H 0.4829 -0.0212 0.6681 0.182 Uiso 1 1 calc R
H9P3 H 0.4078 -0.0325 0.7320 0.182 Uiso 1 1 calc R
C10P C 0.3817(8) 0.0497(7) 0.5465(8) 0.101(5) Uani 1 1 d .
H10A H 0.3430 0.0137 0.5593 0.151 Uiso 1 1 calc R
H10B H 0.4189 0.0279 0.4988 0.151 Uiso 1 1 calc R
H10C H 0.3615 0.0934 0.5105 0.151 Uiso 1 1 calc R
C11P C 0.2582(7) 0.0722(6) 0.7708(9) 0.070(3) Uani 1 1 d .
C12P C 0.2188(7) 0.1156(9) 0.8631(12) 0.115(5) Uani 1 1 d .
H12A H 0.2172 0.1678 0.8434 0.173 Uiso 1 1 calc R
H12B H 0.2450 0.1095 0.9331 0.173 Uiso 1 1 calc R
H12C H 0.1694 0.0968 0.8712 0.173 Uiso 1 1 calc R
C13P C 0.2668(8) -0.0075(7) 0.8111(12) 0.105(5) Uani 1 1 d .
H13A H 0.2891 -0.0371 0.7525 0.158 Uiso 1 1 calc R
H13B H 0.2191 -0.0277 0.8294 0.158 Uiso 1 1 calc R
H13C H 0.2977 -0.0084 0.8770 0.158 Uiso 1 1 calc R
C14P C 0.2120(8) 0.0762(9) 0.6643(11) 0.126(6) Uani 1 1 d .
H14A H 0.2063 0.1277 0.6418 0.189 Uiso 1 1 calc R
H14B H 0.1642 0.0547 0.6784 0.189 Uiso 1 1 calc R
H14C H 0.2361 0.0487 0.6051 0.189 Uiso 1 1 calc R

loop_
_atom_site_aniso_label
_atom_site_aniso_U_11
_atom_site_aniso_U_22
_atom_site_aniso_U_33
_atom_site_aniso_U_23
_atom_site_aniso_U_13
_atom_site_aniso_U_12
Pd1 0.0464(3) 0.0451(3) 0.0349(3) 0.0000(3) -0.0007(3) -0.0047(4)
Pd2 0.0395(5) 0.0477(5) 0.0356(4) 0.000 0.0015(5) 0.000
Br 0.0642(9) 0.0945(11) 0.0421(7) 0.000 -0.0067(7) 0.000
C1 0.050(6) 0.070(6) 0.040(5) -0.004(5) -0.003(4) -0.006(5)
O1 0.096(6) 0.066(5) 0.098(6) 0.036(5) 0.006(5) -0.003(4)
P1 0.0493(19) 0.0480(17) 0.0336(14) 0.000 -0.0050(14) 0.000
C1P 0.053(8) 0.049(7) 0.064(8) 0.000 -0.027(7) 0.000
C2P 0.047(9) 0.21(2) 0.093(13) 0.000 0.005(10) 0.000
C3P 0.071(8) 0.093(9) 0.177(14) 0.065(10) -0.020(9) 0.010(7)
C4P 0.079(10) 0.085(10) 0.030(6) 0.000 0.002(7) 0.000
C5P 0.084(14) 0.21(3) 0.080(12) 0.000 0.042(12) 0.000
C6P 0.184(16) 0.102(9) 0.070(7) 0.026(7) 0.044(9) 0.029(11)
P2 0.0466(12) 0.0489(11) 0.0380(10) -0.0015(10) 0.0000(9) -0.0080(12)
C7P 0.076(8) 0.057(5) 0.051(5) -0.009(5) -0.004(5) -0.002(5)
C8P 0.080(9) 0.107(10) 0.127(11) -0.033(9) 0.044(8) -0.002(8)
C9P 0.184(16) 0.098(10) 0.083(8) 0.007(8) 0.013(11) 0.065(11)
C10P 0.126(12) 0.125(10) 0.052(6) -0.044(7) -0.003(7) 0.011(10)
C11P 0.078(7) 0.070(6) 0.061(6) 0.009(6) -0.011(6) -0.032(6)
C12P 0.064(8) 0.138(13) 0.144(13) -0.024(11) 0.027(9) -0.049(9)
C13P 0.136(13) 0.073(8) 0.106(10) 0.015(7) 0.010(10) -0.049(9)
C14P 0.103(11) 0.175(16) 0.100(9) 0.024(11) -0.028(9) -0.084(11)

loop_
_atom_type_symbol
_atom_type_description
_atom_type_scat_dispersion_real
_atom_type_scat_dispersion_imag
_atom_type_scat_source
C C 0.0033 0.0016 'International Tables Vol C Tables 4.2.6.8 and 6.1.1.4'
H H 0.0000 0.0000 'International Tables Vol C Tables 4.2.6.8 and 6.1.1.4'
O O 0.0106 0.0060 'International Tables Vol C Tables 4.2.6.8 and 6.1.1.4'
P P 0.1023 0.0942 'International Tables Vol C Tables 4.2.6.8 and 6.1.1.4'
Br Br -0.2901 2.4595 'International Tables Vol C Tables 4.2.6.8 and 6.1.1.4'
Pd Pd -0.9988 1.0072 'International Tables Vol C Tables 4.2.6.8 and 6.1.1.4'

loop_
_geom_angle_atom_site_label_1
_geom_angle_atom_site_label_2
_geom_angle_atom_site_label_3
_geom_angle
_geom_angle_site_symmetry_1
_geom_angle_site_symmetry_3
C1S C2S C3S 70(7) . .
C1 Pd1 P2 100.4(3) . .
C1 Pd1 P1 101.2(3) . .
P2 Pd1 P1 158.44(8) . .
C1 Pd1 Pd2 149.8(3) . .
P2 Pd1 Pd2 49.49(6) . .
P1 Pd1 Pd2 109.03(5) . .
C1 Pd1 Pd1 150.6(3) . 7_565
P2 Pd1 Pd1 108.94(6) . 7_565
P1 Pd1 Pd1 49.65(5) . 7_565
Pd2 Pd1 Pd1 59.449(15) . 7_565
P2 Pd2 P2 161.51(11) 7_565 .
P2 Pd2 Br 99.24(6) 7_565 .
P2 Pd2 Br 99.24(6) . .
P2 Pd2 Pd1 50.21(6) 7_565 7_565
P2 Pd2 Pd1 111.31(6) . 7_565
Br Pd2 Pd1 149.251(16) . 7_565
P2 Pd2 Pd1 111.31(6) 7_565 .
P2 Pd2 Pd1 50.21(6) . .
Br Pd2 Pd1 149.251(16) . .
Pd1 Pd2 Pd1 61.10(3) 7_565 .
O1 C1 Pd1 177.5(9) . .
C4P P1 C1P 115.1(7) . .
C4P P1 Pd1 116.5(4) . .
C1P P1 Pd1 111.8(3) . .
C4P P1 Pd1 116.5(4) . 7_565
C1P P1 Pd1 111.8(3) . 7_565
Pd1 P1 Pd1 80.69(10) . 7_565
C3P C1P C3P 111.8(13) 7_565 .
C3P C1P C2P 107.6(9) 7_565 .
C3P C1P C2P 107.6(9) . .
C3P C1P P1 112.4(8) 7_565 .
C3P C1P P1 112.4(8) . .
C2P C1P P1 104.5(9) . .
C1P C2P H2PA 110.1 . .
C1P C2P H2PB 111.0 . .
H2PA C2P H2PB 107.6 . .
C1P C3P H3P1 109.5 . .
C1P C3P H3P2 109.5 . .
H3P1 C3P H3P2 109.5 . .
C1P C3P H3P3 109.5 . .
H3P1 C3P H3P3 109.5 . .
H3P2 C3P H3P3 109.5 . .
C6P C4P C6P 108.7(13) 7_565 .
C6P C4P C5P 107.5(11) 7_565 .
C6P C4P C5P 107.5(11) . .
C6P C4P P1 113.0(8) 7_565 .
C6P C4P P1 113.0(8) . .
C5P C4P P1 106.8(10) . .
C4P C5P H5PA 110.7 . .
C4P C5P H5PB 112.8 . .
H5PA C5P H5PB 105.8 . .
C4P C6P H6P1 109.5 . .
C4P C6P H6P2 109.5 . .
H6P1 C6P H6P2 109.5 . .
C4P C6P H6P3 109.5 . .
H6P1 C6P H6P3 109.5 . .
H6P2 C6P H6P3 109.5 . .
C7P P2 C11P 113.3(5) . .
C7P P2 Pd2 116.1(3) . .
C11P P2 Pd2 116.6(4) . .
C7P P2 Pd1 113.2(3) . .
C11P P2 Pd1 113.3(3) . .
Pd2 P2 Pd1 80.30(7) . .
C8P C7P C9P 111.2(11) . .
C8P C7P C10P 106.5(10) . .
C9P C7P C10P 109.2(10) . .
C8P C7P P2 105.7(7) . .
C9P C7P P2 112.6(8) . .
C10P C7P P2 111.5(8) . .
C7P C8P H8P1 109.5 . .
C7P C8P H8P2 109.5 . .
H8P1 C8P H8P2 109.5 . .
C7P C8P H8P3 109.5 . .
H8P1 C8P H8P3 109.5 . .
H8P2 C8P H8P3 109.5 . .
C7P C9P H9P1 109.5 . .
C7P C9P H9P2 109.5 . .
H9P1 C9P H9P2 109.5 . .
C7P C9P H9P3 109.5 . .
H9P1 C9P H9P3 109.5 . .
H9P2 C9P H9P3 109.5 . .
C7P C10P H10A 109.5 . .
C7P C10P H10B 109.5 . .
H10A C10P H10B 109.5 . .
C7P C10P H10C 109.5 . .
H10A C10P H10C 109.5 . .
H10B C10P H10C 109.5 . .
C13P C11P C14P 111.4(11) . .
C13P C11P C12P 107.5(11) . .
C14P C11P C12P 108.5(12) . .
C13P C11P P2 114.3(9) . .
C14P C11P P2 110.5(7) . .
C12P C11P P2 104.3(7) . .
C11P C12P H12A 109.5 . .
C11P C12P H12B 109.5 . .
H12A C12P H12B 109.5 . .
C11P C12P H12C 109.5 . .
H12A C12P H12C 109.5 . .
H12B C12P H12C 109.5 . .
C11P C13P H13A 109.5 . .
C11P C13P H13B 109.5 . .
H13A C13P H13B 109.5 . .
C11P C13P H13C 109.5 . .
H13A C13P H13C 109.5 . .
H13B C13P H13C 109.5 . .
C11P C14P H14A 109.5 . .
C11P C14P H14B 109.5 . .
H14A C14P H14B 109.5 . .
C11P C14P H14C 109.5 . .
H14A C14P H14C 109.5 . .
H14B C14P H14C 109.5 . .

loop_
_geom_bond_atom_site_label_1
_geom_bond_atom_site_label_2
_geom_bond_distance
_geom_bond_site_symmetry_2
C1S C2S 3.9(4) .
C3S C2S 7.8(5) .
Pd1 C1 1.874(10) .
Pd1 P2 2.298(2) .
Pd1 P1 2.314(2) .
Pd1 Pd2 2.9472(10) .
Pd1 Pd1 2.9962(13) 7_565
Pd2 P2 2.273(2) 7_565
Pd2 P2 2.273(2) .
Pd2 Br 2.4603(16) .
Pd2 Pd1 2.9472(10) 7_565
C1 O1 1.122(11) .
P1 C4P 1.870(13) .
P1 C1P 1.874(14) .
P1 Pd1 2.314(2) 7_565
C1P C3P 1.514(13) 7_565
C1P C3P 1.514(13) .
C1P C2P 1.54(2) .
C2P H2PA 0.9197 .
C2P H2PB 0.9012 .
C3P H3P1 0.9600 .
C3P H3P2 0.9600 .
C3P H3P3 0.9600 .
C4P C6P 1.519(13) 7_565
C4P C6P 1.519(13) .
C4P C5P 1.52(3) .
C5P H5PA 0.9375 .
C5P H5PB 0.9051 .
C6P H6P1 0.9600 .
C6P H6P2 0.9600 .
C6P H6P3 0.9600 .
P2 C7P 1.881(10) .
P2 C11P 1.887(11) .
C7P C8P 1.520(15) .
C7P C9P 1.525(15) .
C7P C10P 1.526(14) .
C8P H8P1 0.9600 .
C8P H8P2 0.9600 .
C8P H8P3 0.9600 .
C9P H9P1 0.9600 .
C9P H9P2 0.9600 .
C9P H9P3 0.9600 .
C10P H10A 0.9600 .
C10P H10B 0.9600 .
C10P H10C 0.9600 .
C11P C13P 1.505(15) .
C11P C14P 1.515(15) .
C11P C12P 1.515(16) .
C12P H12A 0.9600 .
C12P H12B 0.9600 .
C12P H12C 0.9600 .
C13P H13A 0.9600 .
C13P H13B 0.9600 .
C13P H13C 0.9600 .
C14P H14A 0.9600 .
C14P H14B 0.9600 .
C14P H14C 0.9600 .
